data_7239821
loop_
_publ_author_name
'Smokrovi\'c, Kristina'
'Stilinovic, Vladimir'

_publ_section_title
;
 Stoichiometry of Adamantylamine-Trinitrophloroglucinol Salts Controlled
 by Solvate Formation
;
_journal_name_full CrystEngComm
_journal_paper_doi 10.1039/C9CE01957J
_journal_year 2020
_chemical_formula_moiety '3(C2 H6 O S), C6 N3 O9, 3(C10 H18 N), 2(H2 O)'
_chemical_formula_sum 'C42 H76 N6 O14 S3'
_chemical_formula_weight 985.26
_space_group_crystal_system triclinic
_space_group_IT_number 2
_space_group_name_Hall '-P 1'
_space_group_name_H-M_alt 'P -1'
_atom_sites_solution_hydrogens mixed
_audit_creation_date 2018-07-04
_audit_creation_method
;
Olex2 1.2
(compiled 2018.05.29 svn.r3508 for OlexSys, GUI svn.r5506)
;
_audit_update_record
;
2018-07-17 deposited with the CCDC.	2020-01-23 downloaded from the CCDC.
;
_cell_angle_alpha 101.650(4)
_cell_angle_beta 108.206(5)
_cell_angle_gamma 107.592(5)
_cell_formula_units_Z 2
_cell_length_a 11.5708(6)
_cell_length_b 14.8651(9)
_cell_length_c 17.1263(8)
_cell_measurement_reflns_used 3913
_cell_measurement_temperature 293(2)
_cell_measurement_theta_max 27.4300
_cell_measurement_theta_min 4.3860
_cell_volume 2520.5(3)
_computing_cell_refinement
;
CrystalClear-SM Expert 2.0 r7 (Rigaku, 2011)
;
_computing_data_collection
;
CrystalClear-SM Expert 2.0 r7 (Rigaku, 2011)
;
_computing_data_reduction
;
CrystalClear-SM Expert 2.0 r7 (Rigaku, 2011)
;
_computing_molecular_graphics 'Olex2 (Dolomanov et al., 2009)'
_computing_publication_material 'Olex2 (Dolomanov et al., 2009)'
_computing_structure_refinement 'ShelXL (Sheldrick, 2015)'
_computing_structure_solution 'ShelXT (Sheldrick, 2015)'
_diffrn_ambient_temperature 293(2)
_diffrn_detector CCD
_diffrn_detector_area_resol_mean 28.5714
_diffrn_detector_type CCD
_diffrn_measured_fraction_theta_full 0.995
_diffrn_measured_fraction_theta_max 0.996
_diffrn_measurement_details
;
#__ type_ start__ end____ width___ exp.time_
  1 omega  -20.00   37.00   1.0000   10.0000
omega____ theta____ kappa____ phi______ frames
    -      -31.4667   57.0000  -30.0000 57

#__ type_ start__ end____ width___ exp.time_
  2 omega    7.00   80.00   1.0000   10.0000
omega____ theta____ kappa____ phi______ frames
    -       28.6542   77.0000   30.0000 73

#__ type_ start__ end____ width___ exp.time_
  3 omega -100.00  -45.00   1.0000   10.0000
omega____ theta____ kappa____ phi______ frames
    -      -31.4667  142.0000 -165.0000 55

#__ type_ start__ end____ width___ exp.time_
  4 omega -113.00  -45.00   1.0000   10.0000
omega____ theta____ kappa____ phi______ frames
    -      -31.4667  179.0000    0.0000 68

#__ type_ start__ end____ width___ exp.time_
  5 omega -107.00  -47.00   1.0000   10.0000
omega____ theta____ kappa____ phi______ frames
    -      -31.4667  179.0000   30.0000 60

#__ type_ start__ end____ width___ exp.time_
  6 omega  -95.00   40.00   1.0000   10.0000
omega____ theta____ kappa____ phi______ frames
    -      -31.4667   19.0000  -30.0000 135

#__ type_ start__ end____ width___ exp.time_
  7 omega -102.00  -35.00   1.0000   10.0000
omega____ theta____ kappa____ phi______ frames
    -      -31.4667  -57.0000 -180.0000 67
;
_diffrn_measurement_device 'four-circle diffractometer'
_diffrn_measurement_device_type 'Xcalibur, Sapphire3'
_diffrn_measurement_method '\w scans'
_diffrn_measurement_specimen_support 'Mitegen 50um'
_diffrn_radiation_collimation 0.8
_diffrn_radiation_monochromator graphite
_diffrn_radiation_probe x-ray
_diffrn_radiation_type MoK\a
_diffrn_radiation_wavelength 0.71073
_diffrn_reflns_av_R_equivalents 0.0331
_diffrn_reflns_av_unetI/netI 0.0549
_diffrn_reflns_Laue_measured_fraction_full 0.995
_diffrn_reflns_Laue_measured_fraction_max 0.996
_diffrn_reflns_limit_h_max 14
_diffrn_reflns_limit_h_min -14
_diffrn_reflns_limit_k_max 18
_diffrn_reflns_limit_k_min -18
_diffrn_reflns_limit_l_max 21
_diffrn_reflns_limit_l_min -21
_diffrn_reflns_number 22839
_diffrn_reflns_point_group_measured_fraction_full 0.995
_diffrn_reflns_point_group_measured_fraction_max 0.996
_diffrn_reflns_theta_full 25.242
_diffrn_reflns_theta_max 26.995
_diffrn_reflns_theta_min 4.163
_diffrn_source 'fine-focus sealed X-ray tube'
_diffrn_source_current 24.0
_diffrn_source_power 1.2
_diffrn_source_target Mo
_diffrn_source_type 'Enhance (Mo) X-ray Source'
_diffrn_source_voltage 50.0
_exptl_absorpt_coefficient_mu 0.214
_exptl_absorpt_correction_T_max 1.00000
_exptl_absorpt_correction_T_min 0.90089
_exptl_absorpt_correction_type multi-scan
_exptl_absorpt_process_details
;
CrysAlisPro, Agilent Technologies,
Version 1.171.37.35 (release 13-08-2014 CrysAlis171 .NET)
(compiled Aug 13 2014,18:06:01)
Empirical absorption correction using spherical harmonics,
 implemented in SCALE3 ABSPACK scaling algorithm.
;
_exptl_crystal_colour 'clear dark orange'
_exptl_crystal_colour_lustre clear
_exptl_crystal_colour_modifier dark
_exptl_crystal_colour_primary orange
_exptl_crystal_density_diffrn 1.298
_exptl_crystal_description rhombohedral
_exptl_crystal_F_000 1060
_exptl_crystal_size_max 0.8
_exptl_crystal_size_mid 0.5
_exptl_crystal_size_min 0.2
_refine_diff_density_max 1.701
_refine_diff_density_min -0.459
_refine_diff_density_rms 0.060
_refine_ls_extinction_method none
_refine_ls_goodness_of_fit_ref 1.022
_refine_ls_hydrogen_treatment mixed
_refine_ls_matrix_type full
_refine_ls_number_parameters 635
_refine_ls_number_reflns 10940
_refine_ls_number_restraints 8
_refine_ls_restrained_S_all 1.022
_refine_ls_R_factor_all 0.1231
_refine_ls_R_factor_gt 0.0817
_refine_ls_shift/su_max 0.003
_refine_ls_shift/su_mean 0.000
_refine_ls_structure_factor_coef Fsqd
_refine_ls_weighting_details 'w=1/[\s^2^(Fo^2^)+(0.1088P)^2^+1.6750P] where P=(Fo^2^+2Fc^2^)/3'
_refine_ls_weighting_scheme calc
_refine_ls_wR_factor_gt 0.1982
_refine_ls_wR_factor_ref 0.2257
_reflns_Friedel_coverage 0.000
_reflns_number_gt 7108
_reflns_number_total 10940
_reflns_threshold_expression 'I > 2\s(I)'
_cod_data_source_file c9ce01957j2.cif
_cod_data_source_block x
_cod_database_code 7239821
_shelx_shelxl_version_number 2016/4
_shelx_space_group_comment
;
The symmetry employed for this shelxl refinement is uniquely defined
by the following loop, which should always be used as a source of
symmetry information in preference to the above space-group names.
They are only intended as comments.
;
_olex2_refinement_description
;
1. Fixed Uiso
 At 1.2 times of:
  All C(H) groups, All C(H,H) groups, All N(H,H,H) groups
 At 1.5 times of:
  All C(H,H,H) groups, All O(H,H) groups
2. Restrained distances
 O2-H2A = O2-H2B
 0.85 with sigma of 0.002
 S1-C242 = S1-C241
 1.754 with sigma of 0.00001
 H2AB-H30A
 -1.8 with sigma of 0.02
 H2B-H2A
 1.25 with sigma of 0.04
 H20B-H20C \\sim H20C-H20A
 with sigma of 0.0002
 O301-H30E \\sim O301-H30D
 with sigma of 0.0002
3. Others
 Sof(O2A)=Sof(H2AA)=Sof(H2AB)=1-FVAR(1)
 Sof(O2)=Sof(H2A)=Sof(H2B)=FVAR(1)
4.a Free rotating group:
 O2A(H2AA,H2AB)
4.b Ternary CH refined with riding coordinates:
 C24(H24), C17(H17), C26(H26), C22(H22), C36(H36), C19(H19), C13(H13),
 C34(H34), C32(H32)
4.c Secondary CH2 refined with riding coordinates:
 C21(H21A,H21B), C28(H28A,H28B), C37(H37A,H37B), C29(H29A,H29B), C11(H11A,
 H11B), C39(H39A,H39B), C12(H12A,H12B), C31(H31A,H31B), C23(H23A,H23B),
 C25(H25A,H25B), C16(H16A,H16B), C33(H33A,H33B), C15(H15A,H15B), C38(H38A,H38B),
  C18(H18A,H18B), C27(H27A,H27B), C14(H14A,H14B), C35(H35A,H35B)
4.d Idealised Me refined as rotating group:
 C220(H22A,H22B,H22C), C221(H22D,H22E,H22F), C230(H23C,H23D,H23E), C231(H23F,
 H23G,H23H), N10(H10A,H10B,H10C), N30(H30A,H30B,H30C), C241(H24A,H24B,H24C),
 C242(H24D,H24E,H24F)
;
_olex2_submission_special_instructions 'No special instructions were received'

loop_
_space_group_symop_operation_xyz
'x, y, z'
'-x, -y, -z'

loop_
_atom_site_label
_atom_site_type_symbol
_atom_site_fract_x
_atom_site_fract_y
_atom_site_fract_z
_atom_site_U_iso_or_equiv
_atom_site_adp_type
_atom_site_occupancy
_atom_site_site_symmetry_order
_atom_site_calc_flag
_atom_site_refinement_flags_posn
_atom_site_refinement_flags_occupancy
_atom_site_disorder_assembly
_atom_site_disorder_group
S2 S -0.17826(11) 0.22843(9) 0.54419(8) 0.0661(3) Uani 1 1 d . . . .
O222 O -0.2405(4) 0.1658(2) 0.4517(2) 0.0866(10) Uani 1 1 d . . . .
C220 C -0.0154(5) 0.2330(5) 0.5864(4) 0.0959(17) Uani 1 1 d . . . .
H22A H 0.028852 0.253511 0.550210 0.144 Uiso 1 1 calc GR . . .
H22B H -0.018729 0.167993 0.587666 0.144 Uiso 1 1 calc GR . . .
H22C H 0.031937 0.279919 0.644405 0.144 Uiso 1 1 calc GR . . .
C221 C -0.1344(6) 0.3549(4) 0.5459(5) 0.109(2) Uani 1 1 d . . . .
H22D H -0.213213 0.366039 0.520349 0.164 Uiso 1 1 calc GR . . .
H22E H -0.080709 0.367833 0.513326 0.164 Uiso 1 1 calc GR . . .
H22F H -0.085671 0.398895 0.604933 0.164 Uiso 1 1 calc GR . . .
S3 S 0.34468(14) 0.18899(12) 0.13324(9) 0.0849(4) Uani 1 1 d . . . .
O232 O 0.4360(4) 0.1683(3) 0.2065(3) 0.0978(12) Uani 1 1 d . . . .
C230 C 0.2415(5) 0.2281(5) 0.1775(4) 0.0924(17) Uani 1 1 d . . . .
H23C H 0.183083 0.172451 0.185246 0.139 Uiso 1 1 calc GR . . .
H23D H 0.190360 0.253157 0.138464 0.139 Uiso 1 1 calc GR . . .
H23E H 0.295144 0.279881 0.232646 0.139 Uiso 1 1 calc GR . . .
C231 C 0.4385(6) 0.3049(5) 0.1301(4) 0.0994(19) Uani 1 1 d . . . .
H23F H 0.481983 0.352813 0.187605 0.149 Uiso 1 1 calc GR . . .
H23G H 0.381271 0.327411 0.092390 0.149 Uiso 1 1 calc GR . . .
H23H H 0.503619 0.297731 0.108471 0.149 Uiso 1 1 calc GR . . .
O104 O 0.0376(2) 0.47247(17) 0.10746(13) 0.0377(5) Uani 1 1 d . . . .
C103 C 0.0617(3) 0.4559(2) 0.17981(18) 0.0287(6) Uani 1 1 d . . . .
N20 N 0.0699(2) 0.3989(2) -0.04377(17) 0.0354(6) Uani 1 1 d . . . .
C102 C -0.0387(3) 0.4212(2) 0.2103(2) 0.0345(7) Uani 1 1 d . . . .
C104 C 0.1909(3) 0.4719(2) 0.23707(19) 0.0327(6) Uani 1 1 d . . . .
N102 N 0.2949(3) 0.5060(2) 0.20819(18) 0.0448(7) Uani 1 1 d . . . .
O101 O -0.1119(3) 0.37885(19) 0.31626(19) 0.0577(7) Uani 1 1 d . . . .
C20 C -0.0406(3) 0.2980(2) -0.08890(18) 0.0318(6) Uani 1 1 d . . . .
C101 C -0.0194(3) 0.4021(2) 0.2899(2) 0.0367(7) Uani 1 1 d . . . .
N101 N -0.1704(3) 0.4080(2) 0.1568(2) 0.0475(7) Uani 1 1 d . . . .
C106 C 0.1150(3) 0.4192(2) 0.34258(19) 0.0377(7) Uani 1 1 d . . . .
O107 O 0.3412(2) 0.4664(2) 0.36321(16) 0.0602(7) Uani 1 1 d . . . .
C105 C 0.2247(3) 0.4561(2) 0.3183(2) 0.0388(7) Uani 1 1 d . . . .
O105 O 0.2810(3) 0.4632(2) 0.13476(17) 0.0591(7) Uani 1 1 d . . . .
N103 N 0.1427(4) 0.4065(3) 0.4246(2) 0.0554(8) Uani 1 1 d . . . .
C30 C 0.4007(3) 0.2736(2) 0.5000(2) 0.0394(7) Uani 1 1 d . . . .
O108 O 0.2536(3) 0.4613(3) 0.48645(17) 0.0729(9) Uani 1 1 d . . . .
C21 C -0.0534(4) 0.2598(3) -0.1824(2) 0.0475(8) Uani 1 1 d . . . .
H21A H -0.072419 0.305300 -0.213033 0.057 Uiso 1 1 calc R . . .
H21B H 0.029015 0.256256 -0.182249 0.057 Uiso 1 1 calc R . . .
C28 C -0.0098(4) 0.2271(3) -0.0407(2) 0.0478(8) Uani 1 1 d . . . .
H28A H -0.000892 0.251640 0.018679 0.057 Uiso 1 1 calc R . . .
H28B H 0.072894 0.223078 -0.039278 0.057 Uiso 1 1 calc R . . .
C37 C 0.5128(3) 0.2384(3) 0.5327(2) 0.0451(8) Uani 1 1 d . . . .
H37A H 0.556174 0.235626 0.492654 0.054 Uiso 1 1 calc R . . .
H37B H 0.577917 0.284933 0.589197 0.054 Uiso 1 1 calc R . . .
C29 C -0.1704(3) 0.3043(3) -0.0897(2) 0.0458(8) Uani 1 1 d . . . .
H29A H -0.189912 0.350545 -0.119158 0.055 Uiso 1 1 calc R . . .
H29B H -0.162422 0.328787 -0.030480 0.055 Uiso 1 1 calc R . . .
C11 C -0.1197(4) 0.1308(3) 0.2691(3) 0.0524(9) Uani 1 1 d . . . .
H11A H -0.086833 0.137419 0.330351 0.063 Uiso 1 1 calc R . . .
H11B H -0.070860 0.192536 0.262679 0.063 Uiso 1 1 calc R . . .
N10 N -0.2862(3) 0.1949(2) 0.2862(2) 0.0578(8) Uani 1 1 d . . . .
H10A H -0.369363 0.188819 0.261204 0.069 Uiso 1 1 calc GR . . .
H10B H -0.231417 0.252680 0.287699 0.069 Uiso 1 1 calc GR . . .
H10C H -0.269337 0.193301 0.340182 0.069 Uiso 1 1 calc GR . . .
N30 N 0.4594(3) 0.3742(2) 0.4926(2) 0.0561(8) Uani 1 1 d . . . .
H30A H 0.500778 0.370370 0.456893 0.067 Uiso 1 1 calc DGR . . .
H30B H 0.516874 0.417180 0.544877 0.067 Uiso 1 1 calc GR . . .
H30C H 0.395381 0.395162 0.471583 0.067 Uiso 1 1 calc GR . . .
C24 C -0.2823(3) 0.2007(3) -0.1367(3) 0.0506(9) Uani 1 1 d . . . .
H24 H -0.365558 0.204918 -0.137470 0.061 Uiso 1 1 calc R . . .
C17 C -0.2980(4) 0.0133(3) 0.0885(3) 0.0572(10) Uani 1 1 d . . . .
H17 H -0.330994 0.006562 0.026641 0.069 Uiso 1 1 calc R . . .
C39 C 0.3327(3) 0.2783(3) 0.5622(2) 0.0487(9) Uani 1 1 d . . . .
H39A H 0.262527 0.301381 0.541312 0.058 Uiso 1 1 calc R . . .
H39B H 0.395699 0.325206 0.619027 0.058 Uiso 1 1 calc R . . .
C12 C -0.3425(4) 0.0149(3) 0.2474(3) 0.0531(9) Uani 1 1 d . . . .
H12A H -0.435834 0.002513 0.226742 0.064 Uiso 1 1 calc R . . .
H12B H -0.310362 0.021612 0.308644 0.064 Uiso 1 1 calc R . . .
O103 O -0.1886(3) 0.4751(3) 0.1325(2) 0.0752(9) Uani 1 1 d . . . .
C31 C 0.3000(4) 0.2011(3) 0.4102(2) 0.0493(9) Uani 1 1 d . . . .
H31A H 0.342590 0.198041 0.369663 0.059 Uiso 1 1 calc R . . .
H31B H 0.229829 0.223967 0.388561 0.059 Uiso 1 1 calc R . . .
C26 C -0.1228(4) 0.1233(3) -0.0878(3) 0.0578(10) Uani 1 1 d . . . .
H26 H -0.103108 0.077231 -0.057170 0.069 Uiso 1 1 calc R . . .
C10 C -0.2667(3) 0.1102(2) 0.2347(2) 0.0438(8) Uani 1 1 d . . . .
O109 O 0.0617(4) 0.3424(3) 0.4369(2) 0.0875(11) Uani 1 1 d . . . .
C22 C -0.1653(4) 0.1562(3) -0.2283(2) 0.0585(10) Uani 1 1 d . . . .
H22 H -0.173763 0.131115 -0.288171 0.070 Uiso 1 1 calc R . . .
C23 C -0.2948(4) 0.1634(3) -0.2294(3) 0.0610(11) Uani 1 1 d . . . .
H23A H -0.314141 0.208990 -0.259788 0.073 Uiso 1 1 calc R . . .
H23B H -0.366797 0.098273 -0.259951 0.073 Uiso 1 1 calc R . . .
C25 C -0.2514(4) 0.1301(3) -0.0879(3) 0.0578(10) Uani 1 1 d . . . .
H25A H -0.242877 0.154818 -0.028560 0.069 Uiso 1 1 calc R . . .
H25B H -0.322764 0.064401 -0.115952 0.069 Uiso 1 1 calc R . . .
C36 C 0.4548(4) 0.1349(3) 0.5397(3) 0.0588(10) Uani 1 1 d . . . .
H36 H 0.525934 0.111996 0.561160 0.071 Uiso 1 1 calc R . . .
C19 C -0.1006(4) 0.0435(3) 0.2172(3) 0.0615(11) Uani 1 1 d . . . .
H19 H -0.006262 0.056113 0.238648 0.074 Uiso 1 1 calc R . . .
C16 C -0.3730(4) -0.0834(3) 0.1002(3) 0.0617(10) Uani 1 1 d . . . .
H16A H -0.466907 -0.097667 0.077555 0.074 Uiso 1 1 calc R . . .
H16B H -0.359684 -0.138443 0.068203 0.074 Uiso 1 1 calc R . . .
C13 C -0.3227(4) -0.0722(3) 0.1963(3) 0.0562(10) Uani 1 1 d . . . .
H13 H -0.371196 -0.134004 0.204039 0.067 Uiso 1 1 calc R . . .
C33 C 0.1741(4) 0.1022(3) 0.4794(3) 0.0657(11) Uani 1 1 d . . . .
H33A H 0.136511 0.036427 0.483650 0.079 Uiso 1 1 calc R . . .
H33B H 0.102958 0.124101 0.458041 0.079 Uiso 1 1 calc R . . .
C34 C 0.2753(4) 0.1757(3) 0.5693(3) 0.0604(10) Uani 1 1 d . . . .
H34 H 0.231661 0.179092 0.609898 0.072 Uiso 1 1 calc R . . .
C32 C 0.2421(4) 0.0973(3) 0.4175(3) 0.0575(10) Uani 1 1 d . . . .
H32 H 0.177465 0.050583 0.360038 0.069 Uiso 1 1 calc R . . .
O106 O 0.3946(3) 0.5796(3) 0.2564(2) 0.1160(17) Uani 1 1 d . . . .
O102 O -0.2614(3) 0.3306(3) 0.1381(4) 0.132(2) Uani 1 1 d . . . .
C15 C -0.3178(4) 0.1002(3) 0.1390(3) 0.0568(10) Uani 1 1 d . . . .
H15A H -0.270314 0.161423 0.131163 0.068 Uiso 1 1 calc R . . .
H15B H -0.410986 0.088376 0.117373 0.068 Uiso 1 1 calc R . . .
C38 C 0.3542(5) 0.0618(3) 0.4499(3) 0.0730(13) Uani 1 1 d . . . .
H38A H 0.318593 -0.004520 0.453585 0.088 Uiso 1 1 calc R . . .
H38B H 0.396925 0.058642 0.409505 0.088 Uiso 1 1 calc R . . .
C18 C -0.1512(4) 0.0336(3) 0.1220(3) 0.0637(11) Uani 1 1 d . . . .
H18A H -0.137504 -0.020785 0.089431 0.076 Uiso 1 1 calc R . . .
H18B H -0.103036 0.094684 0.114310 0.076 Uiso 1 1 calc R . . .
C27 C -0.1360(5) 0.0849(3) -0.1805(3) 0.0672(12) Uani 1 1 d . . . .
H27A H -0.206949 0.019201 -0.210026 0.081 Uiso 1 1 calc R . . .
H27B H -0.054522 0.079266 -0.180184 0.081 Uiso 1 1 calc R . . .
C14 C -0.1756(5) -0.0523(3) 0.2302(3) 0.0703(12) Uani 1 1 d . . . .
H14A H -0.162298 -0.107901 0.199053 0.084 Uiso 1 1 calc R . . .
H14B H -0.142449 -0.045454 0.291510 0.084 Uiso 1 1 calc R . . .
C35 C 0.3873(5) 0.1409(4) 0.6031(3) 0.0720(13) Uani 1 1 d . . . .
H35A H 0.451269 0.187401 0.659928 0.086 Uiso 1 1 calc R . . .
H35B H 0.352019 0.075763 0.609105 0.086 Uiso 1 1 calc R . . .
O301 O -0.2504(3) 0.4943(3) 0.34265(18) 0.0848(11) Uani 1 1 d D . . .
O2 O 0.5732(6) 0.3301(5) 0.3688(3) 0.073(2) Uani 0.632(11) 1 d D P A 2
H20A H 0.049(3) 0.4399(10) -0.0689(4) 0.034(9) Uiso 1 1 d D . . .
H20B H 0.1504(7) 0.3966(13) -0.0381(6) 0.051(10) Uiso 1 1 d D . . .
H20C H 0.0807(7) 0.4218(6) 0.0112(15) 0.046(10) Uiso 1 1 d D . . .
H30D H -0.217(4) 0.522(2) 0.3926(5) 0.066(14) Uiso 1 1 d D . . .
H30E H -0.2070(7) 0.4666(7) 0.3324(12) 0.11(2) Uiso 1 1 d D . . .
H2A H 0.612(5) 0.375(3) 0.351(3) 0.06(2) Uiso 0.632(11) 1 d D P A 2
H2B H 0.545(7) 0.280(3) 0.324(2) 0.08(3) Uiso 0.632(11) 1 d D P A 2
O2A O 0.5211(12) 0.3885(10) 0.3574(8) 0.098(5) Uani 0.368(11) 1 d . P A -2
H2AA H 0.550018 0.424658 0.329486 0.147 Uiso 0.368(11) 1 d G P A -2
H2AB H 0.451675 0.397194 0.356671 0.147 Uiso 0.368(11) 1 d DG P A -2
S1 S 0.39046(3) 0.41153(3) -0.09388(2) 0.0473(2) Uani 1 1 d D . . .
O243 O 0.2896(3) 0.3539(2) -0.06669(18) 0.0642(8) Uani 1 1 d . . . .
C241 C 0.51389(3) 0.36346(3) -0.0749(2) 0.0516(9) Uani 1 1 d D . . .
H24A H 0.564386 0.383713 -0.013399 0.077 Uiso 1 1 calc GR . . .
H24B H 0.571229 0.388486 -0.102535 0.077 Uiso 1 1 calc GR . . .
H24C H 0.473598 0.291867 -0.098265 0.077 Uiso 1 1 calc GR . . .
C242 C 0.3243(4) 0.3690(4) -0.20795(2) 0.0792(14) Uani 1 1 d D . . .
H24D H 0.287123 0.297329 -0.228936 0.119 Uiso 1 1 calc GR . . .
H24E H 0.393165 0.393453 -0.227617 0.119 Uiso 1 1 calc GR . . .
H24F H 0.256565 0.393024 -0.229731 0.119 Uiso 1 1 calc GR . . .

loop_
_atom_site_aniso_label
_atom_site_aniso_U_11
_atom_site_aniso_U_22
_atom_site_aniso_U_33
_atom_site_aniso_U_23
_atom_site_aniso_U_13
_atom_site_aniso_U_12
S2 0.0532(6) 0.0641(7) 0.0768(8) 0.0106(6) 0.0336(6) 0.0176(5)
O222 0.104(3) 0.0586(19) 0.071(2) 0.0094(16) 0.0297(19) 0.0107(18)
C220 0.070(3) 0.110(4) 0.120(5) 0.047(4) 0.039(3) 0.045(3)
C221 0.078(4) 0.055(3) 0.173(6) 0.003(3) 0.041(4) 0.030(3)
S3 0.0803(9) 0.1021(10) 0.0777(8) 0.0253(7) 0.0305(7) 0.0466(8)
O232 0.076(2) 0.115(3) 0.137(3) 0.069(3) 0.047(2) 0.060(2)
C230 0.062(3) 0.144(5) 0.092(4) 0.055(4) 0.034(3) 0.052(3)
C231 0.088(4) 0.144(6) 0.115(4) 0.085(4) 0.061(4) 0.061(4)
O104 0.0394(12) 0.0520(14) 0.0323(11) 0.0196(10) 0.0168(9) 0.0251(11)
C103 0.0309(15) 0.0276(14) 0.0290(15) 0.0095(11) 0.0135(12) 0.0114(12)
N20 0.0317(14) 0.0469(16) 0.0296(14) 0.0141(12) 0.0121(11) 0.0173(12)
C102 0.0246(14) 0.0374(17) 0.0441(17) 0.0163(14) 0.0135(13) 0.0138(13)
C104 0.0248(14) 0.0403(17) 0.0325(15) 0.0119(13) 0.0131(12) 0.0105(13)
N102 0.0252(13) 0.0632(19) 0.0405(16) 0.0133(14) 0.0130(12) 0.0129(13)
O101 0.0670(17) 0.0474(15) 0.0886(19) 0.0331(14) 0.0604(16) 0.0241(13)
C20 0.0255(14) 0.0379(16) 0.0318(15) 0.0117(13) 0.0109(12) 0.0129(13)
C101 0.0449(18) 0.0281(15) 0.0520(19) 0.0177(14) 0.0333(16) 0.0163(14)
N101 0.0284(14) 0.0506(18) 0.068(2) 0.0246(16) 0.0206(14) 0.0160(14)
C106 0.0525(19) 0.0384(17) 0.0323(16) 0.0152(13) 0.0217(15) 0.0235(15)
O107 0.0461(15) 0.088(2) 0.0409(14) 0.0147(13) 0.0043(11) 0.0369(15)
C105 0.0372(17) 0.0450(19) 0.0333(16) 0.0084(14) 0.0104(14) 0.0216(15)
O105 0.0496(15) 0.084(2) 0.0487(15) 0.0164(14) 0.0310(13) 0.0236(14)
N103 0.087(3) 0.055(2) 0.0427(18) 0.0228(16) 0.0322(19) 0.0409(19)
C30 0.0337(16) 0.0380(17) 0.0447(18) 0.0147(14) 0.0107(14) 0.0160(14)
O108 0.097(2) 0.089(2) 0.0364(15) 0.0206(15) 0.0182(16) 0.051(2)
C21 0.047(2) 0.052(2) 0.0369(18) 0.0086(16) 0.0194(16) 0.0112(17)
C28 0.0439(19) 0.055(2) 0.047(2) 0.0224(17) 0.0129(16) 0.0248(17)
C37 0.0385(18) 0.054(2) 0.0447(19) 0.0164(16) 0.0117(15) 0.0251(16)
C29 0.0337(17) 0.049(2) 0.060(2) 0.0158(17) 0.0218(16) 0.0209(16)
C11 0.0412(19) 0.044(2) 0.059(2) 0.0111(17) 0.0133(17) 0.0114(16)
N10 0.0574(19) 0.0422(17) 0.084(2) 0.0204(16) 0.0434(18) 0.0172(15)
N30 0.0410(17) 0.0446(17) 0.077(2) 0.0257(16) 0.0127(15) 0.0166(14)
C24 0.0302(17) 0.051(2) 0.071(3) 0.0176(19) 0.0231(17) 0.0154(16)
C17 0.061(2) 0.063(3) 0.045(2) 0.0229(19) 0.0230(19) 0.017(2)
C39 0.0398(18) 0.058(2) 0.0417(19) 0.0057(16) 0.0112(15) 0.0222(17)
C12 0.056(2) 0.044(2) 0.055(2) 0.0160(17) 0.0280(19) 0.0081(18)
O103 0.0482(16) 0.094(2) 0.112(2) 0.070(2) 0.0332(17) 0.0404(17)
C31 0.052(2) 0.054(2) 0.0378(19) 0.0159(16) 0.0109(16) 0.0232(18)
C26 0.056(2) 0.049(2) 0.074(3) 0.032(2) 0.021(2) 0.0256(19)
C10 0.0396(18) 0.0343(17) 0.059(2) 0.0158(15) 0.0240(16) 0.0111(15)
O109 0.123(3) 0.090(2) 0.071(2) 0.0528(19) 0.053(2) 0.038(2)
C22 0.059(2) 0.058(2) 0.041(2) 0.0008(17) 0.0196(18) 0.009(2)
C23 0.040(2) 0.054(2) 0.058(2) 0.0142(19) -0.0004(17) 0.0025(18)
C25 0.059(2) 0.048(2) 0.066(3) 0.0220(19) 0.034(2) 0.0080(19)
C36 0.057(2) 0.056(2) 0.073(3) 0.033(2) 0.018(2) 0.035(2)
C19 0.042(2) 0.059(3) 0.083(3) 0.019(2) 0.022(2) 0.0245(19)
C16 0.060(2) 0.053(2) 0.055(2) 0.0059(19) 0.024(2) 0.0064(19)
C13 0.074(3) 0.0322(18) 0.060(2) 0.0157(17) 0.035(2) 0.0089(18)
C33 0.050(2) 0.054(2) 0.079(3) 0.027(2) 0.017(2) 0.0081(19)
C34 0.053(2) 0.080(3) 0.053(2) 0.031(2) 0.0252(19) 0.022(2)
C32 0.058(2) 0.039(2) 0.047(2) 0.0007(16) 0.0017(18) 0.0112(18)
O106 0.0483(18) 0.140(3) 0.080(2) -0.024(2) 0.0327(17) -0.037(2)
O102 0.0298(16) 0.070(2) 0.242(5) 0.058(3) -0.001(2) 0.0010(16)
C15 0.048(2) 0.065(3) 0.069(3) 0.038(2) 0.0243(19) 0.026(2)
C38 0.090(3) 0.041(2) 0.083(3) 0.014(2) 0.025(3) 0.034(2)
C18 0.071(3) 0.053(2) 0.081(3) 0.020(2) 0.050(2) 0.022(2)
C27 0.064(3) 0.048(2) 0.085(3) 0.003(2) 0.033(2) 0.024(2)
C14 0.091(3) 0.062(3) 0.070(3) 0.028(2) 0.028(3) 0.045(3)
C35 0.068(3) 0.082(3) 0.070(3) 0.051(3) 0.020(2) 0.027(2)
O301 0.111(3) 0.123(3) 0.062(2) 0.040(2) 0.048(2) 0.080(3)
O2 0.075(4) 0.079(4) 0.070(4) 0.027(3) 0.039(3) 0.024(3)
O2A 0.080(7) 0.093(9) 0.113(9) 0.017(6) 0.040(6) 0.032(7)
S1 0.0428(5) 0.0516(5) 0.0457(5) 0.0108(4) 0.0168(4) 0.0204(4)
O243 0.0509(15) 0.101(2) 0.0730(18) 0.0444(17) 0.0431(14) 0.0428(16)
C241 0.0398(19) 0.049(2) 0.070(2) 0.0185(18) 0.0268(18) 0.0179(17)
C242 0.075(3) 0.113(4) 0.050(3) 0.028(3) 0.025(2) 0.037(3)

loop_
_atom_type_symbol
_atom_type_description
_atom_type_scat_dispersion_real
_atom_type_scat_dispersion_imag
_atom_type_scat_source
C C 0.0033 0.0016 'International Tables Vol C Tables 4.2.6.8 and 6.1.1.4'
H H 0.0000 0.0000 'International Tables Vol C Tables 4.2.6.8 and 6.1.1.4'
N N 0.0061 0.0033 'International Tables Vol C Tables 4.2.6.8 and 6.1.1.4'
O O 0.0106 0.0060 'International Tables Vol C Tables 4.2.6.8 and 6.1.1.4'
S S 0.1246 0.1234 'International Tables Vol C Tables 4.2.6.8 and 6.1.1.4'

loop_
_geom_angle_atom_site_label_1
_geom_angle_atom_site_label_2
_geom_angle_atom_site_label_3
_geom_angle
O222 S2 C220 107.1(3)
O222 S2 C221 106.4(3)
C220 S2 C221 97.0(3)
S2 C220 H22A 109.5
S2 C220 H22B 109.5
S2 C220 H22C 109.5
H22A C220 H22B 109.5
H22A C220 H22C 109.5
H22B C220 H22C 109.5
S2 C221 H22D 109.5
S2 C221 H22E 109.5
S2 C221 H22F 109.5
H22D C221 H22E 109.5
H22D C221 H22F 109.5
H22E C221 H22F 109.5
O232 S3 C230 104.4(2)
O232 S3 C231 106.2(3)
C231 S3 C230 98.1(3)
S3 C230 H23C 109.5
S3 C230 H23D 109.5
S3 C230 H23E 109.5
H23C C230 H23D 109.5
H23C C230 H23E 109.5
H23D C230 H23E 109.5
S3 C231 H23F 109.5
S3 C231 H23G 109.5
S3 C231 H23H 109.5
H23F C231 H23G 109.5
H23F C231 H23H 109.5
H23G C231 H23H 109.5
O104 C103 C102 122.4(3)
O104 C103 C104 123.0(3)
C102 C103 C104 114.6(2)
C20 N20 H20A 108.7(13)
C20 N20 H20B 112.1(10)
C20 N20 H20C 110.5(7)
H20A N20 H20B 116(2)
H20A N20 H20C 107.1(13)
H20B N20 H20C 102.5(7)
C103 C102 N101 117.0(3)
C101 C102 C103 125.6(3)
C101 C102 N101 117.4(3)
C103 C104 N102 116.3(2)
C105 C104 C103 126.0(3)
C105 C104 N102 117.7(3)
O105 N102 C104 119.9(3)
O106 N102 C104 119.2(3)
O106 N102 O105 120.9(3)
N20 C20 C21 108.9(3)
N20 C20 C28 109.1(2)
N20 C20 C29 110.1(2)
C28 C20 C21 109.9(3)
C28 C20 C29 109.2(3)
C29 C20 C21 109.6(3)
C102 C101 C106 115.4(3)
O101 C101 C102 122.1(3)
O101 C101 C106 122.3(3)
O103 N101 C102 119.8(3)
O102 N101 C102 119.5(3)
O102 N101 O103 120.7(3)
C105 C106 C101 123.5(3)
N103 C106 C101 118.5(3)
N103 C106 C105 117.9(3)
C104 C105 C106 114.9(3)
O107 C105 C104 122.1(3)
O107 C105 C106 122.8(3)
O108 N103 C106 119.6(4)
O109 N103 C106 121.0(4)
O109 N103 O108 119.4(3)
N30 C30 C37 107.9(3)
N30 C30 C39 110.7(3)
N30 C30 C31 109.0(3)
C39 C30 C37 110.3(3)
C39 C30 C31 109.3(3)
C31 C30 C37 109.6(3)
C20 C21 H21A 109.9
C20 C21 H21B 109.9
H21A C21 H21B 108.3
C22 C21 C20 109.0(3)
C22 C21 H21A 109.9
C22 C21 H21B 109.9
C20 C28 H28A 109.9
C20 C28 H28B 109.9
C20 C28 C26 108.9(3)
H28A C28 H28B 108.3
C26 C28 H28A 109.9
C26 C28 H28B 109.9
C30 C37 H37A 109.9
C30 C37 H37B 109.9
H37A C37 H37B 108.3
C36 C37 C30 108.8(3)
C36 C37 H37A 109.9
C36 C37 H37B 109.9
C20 C29 H29A 109.8
C20 C29 H29B 109.8
C20 C29 C24 109.4(3)
H29A C29 H29B 108.2
C24 C29 H29A 109.8
C24 C29 H29B 109.8
H11A C11 H11B 108.4
C10 C11 H11A 110.0
C10 C11 H11B 110.0
C10 C11 C19 108.6(3)
C19 C11 H11A 110.0
C19 C11 H11B 110.0
H10A N10 H10B 109.5
H10A N10 H10C 109.5
H10B N10 H10C 109.5
C10 N10 H10A 109.5
C10 N10 H10B 109.5
C10 N10 H10C 109.5
C30 N30 H30A 109.5
C30 N30 H30B 109.5
C30 N30 H30C 109.5
H30A N30 H30B 109.5
H30A N30 H30C 109.5
H30B N30 H30C 109.5
C29 C24 H24 109.3
C23 C24 C29 109.4(3)
C23 C24 H24 109.3
C23 C24 C25 110.5(3)
C25 C24 C29 108.9(3)
C25 C24 H24 109.3
C16 C17 H17 109.3
C15 C17 H17 109.3
C15 C17 C16 110.1(3)
C18 C17 H17 109.3
C18 C17 C16 109.4(3)
C18 C17 C15 109.3(3)
C30 C39 H39A 109.7
C30 C39 H39B 109.7
C30 C39 C34 109.8(3)
H39A C39 H39B 108.2
C34 C39 H39A 109.7
C34 C39 H39B 109.7
H12A C12 H12B 108.3
C10 C12 H12A 109.9
C10 C12 H12B 109.9
C10 C12 C13 108.8(3)
C13 C12 H12A 109.9
C13 C12 H12B 109.9
C30 C31 H31A 109.9
C30 C31 H31B 109.9
C30 C31 C32 108.9(3)
H31A C31 H31B 108.3
C32 C31 H31A 109.9
C32 C31 H31B 109.9
C28 C26 H26 109.2
C25 C26 C28 109.4(3)
C25 C26 H26 109.2
C27 C26 C28 109.8(3)
C27 C26 H26 109.2
C27 C26 C25 109.9(3)
N10 C10 C11 108.8(3)
N10 C10 C12 107.9(3)
N10 C10 C15 110.4(3)
C12 C10 C11 109.8(3)
C15 C10 C11 109.9(3)
C15 C10 C12 110.0(3)
C21 C22 H22 109.4
C23 C22 C21 109.2(3)
C23 C22 H22 109.4
C27 C22 C21 110.0(3)
C27 C22 H22 109.4
C27 C22 C23 109.2(3)
C24 C23 C22 109.4(3)
C24 C23 H23A 109.8
C24 C23 H23B 109.8
C22 C23 H23A 109.8
C22 C23 H23B 109.8
H23A C23 H23B 108.2
C24 C25 H25A 109.9
C24 C25 H25B 109.9
C26 C25 C24 108.9(3)
C26 C25 H25A 109.9
C26 C25 H25B 109.9
H25A C25 H25B 108.3
C37 C36 H36 109.4
C37 C36 C38 109.4(3)
C38 C36 H36 109.4
C35 C36 C37 109.2(3)
C35 C36 H36 109.4
C35 C36 C38 110.0(4)
C11 C19 H19 109.2
C18 C19 C11 109.9(3)
C18 C19 H19 109.2
C18 C19 C14 110.3(4)
C14 C19 C11 109.0(4)
C14 C19 H19 109.2
C17 C16 H16A 109.8
C17 C16 H16B 109.8
H16A C16 H16B 108.3
C13 C16 C17 109.2(3)
C13 C16 H16A 109.8
C13 C16 H16B 109.8
C12 C13 H13 109.4
C16 C13 C12 110.2(3)
C16 C13 H13 109.4
C16 C13 C14 109.1(3)
C14 C13 C12 109.3(3)
C14 C13 H13 109.4
H33A C33 H33B 108.3
C34 C33 H33A 109.8
C34 C33 H33B 109.8
C32 C33 H33A 109.8
C32 C33 H33B 109.8
C32 C33 C34 109.2(3)
C39 C34 C33 109.4(3)
C39 C34 H34 109.5
C39 C34 C35 109.0(3)
C33 C34 H34 109.5
C35 C34 C33 109.8(4)
C35 C34 H34 109.5
C31 C32 H32 109.2
C31 C32 C38 109.0(3)
C33 C32 C31 109.7(3)
C33 C32 H32 109.2
C33 C32 C38 110.5(4)
C38 C32 H32 109.2
C17 C15 H15A 109.9
C17 C15 H15B 109.9
C10 C15 C17 109.1(3)
C10 C15 H15A 109.9
C10 C15 H15B 109.9
H15A C15 H15B 108.3
C36 C38 C32 109.0(3)
C36 C38 H38A 109.9
C36 C38 H38B 109.9
C32 C38 H38A 109.9
C32 C38 H38B 109.9
H38A C38 H38B 108.3
C17 C18 H18A 109.8
C17 C18 H18B 109.8
C19 C18 C17 109.3(3)
C19 C18 H18A 109.8
C19 C18 H18B 109.8
H18A C18 H18B 108.3
C26 C27 C22 109.7(3)
C26 C27 H27A 109.7
C26 C27 H27B 109.7
C22 C27 H27A 109.7
C22 C27 H27B 109.7
H27A C27 H27B 108.2
C19 C14 H14A 109.9
C19 C14 H14B 109.9
C13 C14 C19 109.2(3)
C13 C14 H14A 109.9
C13 C14 H14B 109.9
H14A C14 H14B 108.3
C36 C35 C34 109.5(3)
C36 C35 H35A 109.8
C36 C35 H35B 109.8
C34 C35 H35A 109.8
C34 C35 H35B 109.8
H35A C35 H35B 108.2
H30D O301 H30E 106(4)
H2AA O2A H2AB 104.5
O243 S1 C241 106.74(14)
O243 S1 C242 107.3(2)
C242 S1 C241 98.6(2)
S1 C241 H24A 109.5
S1 C241 H24B 109.5
S1 C241 H24C 109.5
H24A C241 H24B 109.5
H24A C241 H24C 109.5
H24B C241 H24C 109.5
S1 C242 H24D 109.5
S1 C242 H24E 109.5
S1 C242 H24F 109.5
H24D C242 H24E 109.5
H24D C242 H24F 109.5
H24E C242 H24F 109.5

loop_
_geom_bond_atom_site_label_1
_geom_bond_atom_site_label_2
_geom_bond_distance
S2 O222 1.476(3)
S2 C220 1.769(5)
S2 C221 1.785(6)
C220 H22A 0.9600
C220 H22B 0.9600
C220 H22C 0.9600
C221 H22D 0.9600
C221 H22E 0.9600
C221 H22F 0.9600
S3 O232 1.519(4)
S3 C230 1.773(5)
S3 C231 1.759(6)
C230 H23C 0.9600
C230 H23D 0.9600
C230 H23E 0.9600
C231 H23F 0.9600
C231 H23G 0.9600
C231 H23H 0.9600
O104 C103 1.274(3)
C103 C102 1.418(4)
C103 C104 1.424(4)
N20 C20 1.496(4)
N20 H20A 0.863(15)
N20 H20B 0.918(10)
N20 H20C 0.89(2)
C102 C101 1.413(4)
C102 N101 1.441(4)
C104 N102 1.434(4)
C104 C105 1.412(4)
N102 O105 1.225(4)
N102 O106 1.219(4)
O101 C101 1.268(4)
C20 C21 1.531(4)
C20 C28 1.520(4)
C20 C29 1.529(4)
C101 C106 1.445(5)
N101 O103 1.205(4)
N101 O102 1.202(4)
C106 C105 1.443(5)
C106 N103 1.405(4)
O107 C105 1.269(4)
N103 O108 1.266(5)
N103 O109 1.223(5)
C30 C37 1.530(4)
C30 N30 1.495(4)
C30 C39 1.512(5)
C30 C31 1.529(5)
C21 H21A 0.9700
C21 H21B 0.9700
C21 C22 1.528(5)
C28 H28A 0.9700
C28 H28B 0.9700
C28 C26 1.536(5)
C37 H37A 0.9700
C37 H37B 0.9700
C37 C36 1.527(5)
C29 H29A 0.9700
C29 H29B 0.9700
C29 C24 1.529(5)
C11 H11A 0.9700
C11 H11B 0.9700
C11 C10 1.523(5)
C11 C19 1.533(5)
N10 H10A 0.8900
N10 H10B 0.8900
N10 H10C 0.8900
N10 C10 1.504(4)
N30 H30A 0.8900
N30 H30B 0.8900
N30 H30C 0.8900
C24 H24 0.9800
C24 C23 1.519(6)
C24 C25 1.524(5)
C17 H17 0.9800
C17 C16 1.526(6)
C17 C15 1.523(6)
C17 C18 1.522(6)
C39 H39A 0.9700
C39 H39B 0.9700
C39 C34 1.515(6)
C12 H12A 0.9700
C12 H12B 0.9700
C12 C10 1.522(5)
C12 C13 1.530(5)
C31 H31A 0.9700
C31 H31B 0.9700
C31 C32 1.533(5)
C26 H26 0.9800
C26 C25 1.521(5)
C26 C27 1.517(6)
C10 C15 1.518(5)
C22 H22 0.9800
C22 C23 1.528(6)
C22 C27 1.517(6)
C23 H23A 0.9700
C23 H23B 0.9700
C25 H25A 0.9700
C25 H25B 0.9700
C36 H36 0.9800
C36 C38 1.530(6)
C36 C35 1.527(6)
C19 H19 0.9800
C19 C18 1.509(6)
C19 C14 1.527(6)
C16 H16A 0.9700
C16 H16B 0.9700
C16 C13 1.520(6)
C13 H13 0.9800
C13 C14 1.527(6)
C33 H33A 0.9700
C33 H33B 0.9700
C33 C34 1.535(6)
C33 C32 1.507(6)
C34 H34 0.9800
C34 C35 1.530(6)
C32 H32 0.9800
C32 C38 1.534(6)
C15 H15A 0.9700
C15 H15B 0.9700
C38 H38A 0.9700
C38 H38B 0.9700
C18 H18A 0.9700
C18 H18B 0.9700
C27 H27A 0.9700
C27 H27B 0.9700
C14 H14A 0.9700
C14 H14B 0.9700
C35 H35A 0.9700
C35 H35B 0.9700
O301 H30D 0.778(8)
O301 H30E 0.778(8)
O2A H2AA 0.8507
O2A H2AB 0.8482
S1 O243 1.486(3)
S1 C241 1.75400(10)
S1 C242 1.75400(12)
C241 H24A 0.9600
C241 H24B 0.9600
C241 H24C 0.9600
C242 H24D 0.9600
C242 H24E 0.9600
C242 H24F 0.9600

loop_
_geom_torsion_atom_site_label_1
_geom_torsion_atom_site_label_2
_geom_torsion_atom_site_label_3
_geom_torsion_atom_site_label_4
_geom_torsion
O104 C103 C102 C101 -179.4(3)
O104 C103 C102 N101 -1.9(4)
O104 C103 C104 N102 -1.5(4)
O104 C103 C104 C105 179.4(3)
C103 C102 C101 O101 174.2(3)
C103 C102 C101 C106 -0.7(5)
C103 C102 N101 O103 -51.5(4)
C103 C102 N101 O102 129.6(4)
C103 C104 N102 O105 -49.1(4)
C103 C104 N102 O106 128.5(4)
C103 C104 C105 C106 0.7(5)
C103 C104 C105 O107 175.7(3)
N20 C20 C21 C22 179.4(3)
N20 C20 C28 C26 -179.5(3)
N20 C20 C29 C24 179.6(3)
C102 C103 C104 N102 179.4(3)
C102 C103 C104 C105 0.2(4)
C102 C101 C106 C105 1.7(4)
C102 C101 C106 N103 176.9(3)
C104 C103 C102 C101 -0.2(4)
C104 C103 C102 N101 177.3(3)
N102 C104 C105 C106 -178.4(3)
N102 C104 C105 O107 -3.5(5)
O101 C101 C106 C105 -173.1(3)
O101 C101 C106 N103 2.0(5)
C20 C21 C22 C23 60.5(4)
C20 C21 C22 C27 -59.4(4)
C20 C28 C26 C25 -60.8(4)
C20 C28 C26 C27 59.9(4)
C20 C29 C24 C23 -59.9(4)
C20 C29 C24 C25 61.0(4)
C101 C102 N101 O103 126.2(4)
C101 C102 N101 O102 -52.7(5)
C101 C106 C105 C104 -1.7(4)
C101 C106 C105 O107 -176.6(3)
C101 C106 N103 O108 -146.6(3)
C101 C106 N103 O109 34.4(5)
N101 C102 C101 O101 -3.3(5)
N101 C102 C101 C106 -178.2(3)
C105 C104 N102 O105 130.2(3)
C105 C104 N102 O106 -52.2(5)
C105 C106 N103 O108 28.8(4)
C105 C106 N103 O109 -150.2(3)
N103 C106 C105 C104 -176.9(3)
N103 C106 C105 O107 8.2(5)
C30 C37 C36 C38 60.7(4)
C30 C37 C36 C35 -59.7(4)
C30 C39 C34 C33 -60.2(4)
C30 C39 C34 C35 59.9(4)
C30 C31 C32 C33 60.4(4)
C30 C31 C32 C38 -60.7(4)
C21 C20 C28 C26 -60.1(4)
C21 C20 C29 C24 59.7(4)
C21 C22 C23 C24 -61.1(4)
C21 C22 C27 C26 59.7(4)
C28 C20 C21 C22 59.9(4)
C28 C20 C29 C24 -60.7(4)
C28 C26 C25 C24 61.2(4)
C28 C26 C27 C22 -59.8(4)
C37 C30 C39 C34 -60.1(4)
C37 C30 C31 C32 60.9(4)
C37 C36 C38 C32 -61.0(5)
C37 C36 C35 C34 60.8(5)
C29 C20 C21 C22 -60.1(4)
C29 C20 C28 C26 60.2(4)
C29 C24 C23 C22 60.6(4)
C29 C24 C25 C26 -61.1(4)
C11 C10 C15 C17 60.6(4)
C11 C19 C18 C17 -60.6(4)
C11 C19 C14 C13 61.1(4)
N10 C10 C15 C17 -179.4(3)
N30 C30 C37 C36 -179.3(3)
N30 C30 C39 C34 -179.4(3)
N30 C30 C31 C32 178.8(3)
C17 C16 C13 C12 59.2(4)
C17 C16 C13 C14 -60.9(4)
C39 C30 C37 C36 59.7(4)
C39 C30 C31 C32 -60.1(4)
C39 C34 C35 C36 -60.5(5)
C12 C10 C15 C17 -60.4(4)
C12 C13 C14 C19 -60.8(4)
C31 C30 C37 C36 -60.8(4)
C31 C30 C39 C34 60.6(3)
C31 C32 C38 C36 60.8(5)
C10 C11 C19 C18 59.9(4)
C10 C11 C19 C14 -61.0(4)
C10 C12 C13 C16 -59.7(4)
C10 C12 C13 C14 60.3(4)
C23 C24 C25 C26 59.0(4)
C23 C22 C27 C26 -60.2(4)
C25 C24 C23 C22 -59.3(4)
C25 C26 C27 C22 60.7(4)
C19 C11 C10 N10 179.2(3)
C19 C11 C10 C12 61.3(4)
C19 C11 C10 C15 -59.8(4)
C16 C17 C15 C10 59.8(4)
C16 C17 C18 C19 -60.0(4)
C16 C13 C14 C19 59.8(4)
C13 C12 C10 C11 -60.9(4)
C13 C12 C10 N10 -179.4(3)
C13 C12 C10 C15 60.2(4)
C33 C34 C35 C36 59.3(5)
C33 C32 C38 C36 -59.8(5)
C34 C33 C32 C31 -60.2(4)
C34 C33 C32 C38 60.0(4)
C32 C33 C34 C39 60.0(4)
C32 C33 C34 C35 -59.7(4)
C15 C17 C16 C13 -59.2(4)
C15 C17 C18 C19 60.6(4)
C38 C36 C35 C34 -59.3(5)
C18 C17 C16 C13 61.0(4)
C18 C17 C15 C10 -60.4(4)
C18 C19 C14 C13 -59.6(4)
C27 C26 C25 C24 -59.4(4)
C27 C22 C23 C24 59.3(4)
C14 C19 C18 C17 59.6(4)
C35 C36 C38 C32 58.9(5)
